data_4022842
loop_
_publ_author_name
'Ireneusz Nowak'
'Morris J. Robins'

_publ_section_title
;
 Synthesis of 3'-Deoxynucleosides with 2-Oxabicyclo[3.1.0]hexane
 Sugar Moieties: Addition of Difluorocarbene to a 3',4'-Unsaturated
 Uridine Derivative and 1,2-Dihydrofurans Derived from D- and L-Xylose
;
_journal_name_full 'Journal of Organic Chemistry'
_journal_page_first 3319
_journal_page_last 3325
_journal_paper_doi 10.1021/jo062614d
_journal_volume 72
_journal_year 2007
_chemical_absolute_configuration ad
_chemical_formula_sum 'C10 H10 F2 N2 O5'
_chemical_formula_weight 276.20
_chemical_name_systematic
; 
 ? 
;
_space_group_IT_number 4
_symmetry_cell_setting monoclinic
_symmetry_space_group_name_Hall 'P 2yb'
_symmetry_space_group_name_H-M 'P 1 21 1'
_atom_sites_solution_hydrogens geom
_atom_sites_solution_primary direct
_atom_sites_solution_secondary difmap
_audit_creation_method SHELXL-97
_cell_angle_alpha 90.00
_cell_angle_beta 93.891(7)
_cell_angle_gamma 90.00
_cell_formula_units_Z 2
_cell_length_a 6.9293(8)
_cell_length_b 7.5038(11)
_cell_length_c 10.7401(11)
_cell_measurement_reflns_used 72
_cell_measurement_temperature 296(2)
_cell_measurement_theta_max 11.81
_cell_measurement_theta_min 4.67
_cell_volume 557.16(12)
_computing_cell_refinement 'Bruker XSCANS'
_computing_data_collection 'Bruker XSCANS'
_computing_data_reduction 'Bruker SHELXTL'
_computing_molecular_graphics 'Bruker SHELXTL'
_computing_publication_material 'Bruker SHELXTL'
_computing_structure_refinement 'SHELXL-97 (Sheldrick, 1997)'
_computing_structure_solution 'SHELXS-97 (Sheldrick, 1990)'
_diffrn_ambient_temperature 296(2)
_diffrn_measured_fraction_theta_full 0.999
_diffrn_measured_fraction_theta_max 0.999
_diffrn_measurement_device_type 'Bruker P4'
_diffrn_measurement_method '2\q/\w scans'
_diffrn_radiation_monochromator graphite
_diffrn_radiation_source 'fine-focus sealed tube'
_diffrn_radiation_type MoK\a
_diffrn_radiation_wavelength 0.71073
_diffrn_reflns_av_R_equivalents 0.0286
_diffrn_reflns_av_sigmaI/netI 0.0399
_diffrn_reflns_limit_h_max 8
_diffrn_reflns_limit_h_min -1
_diffrn_reflns_limit_k_max 8
_diffrn_reflns_limit_k_min -1
_diffrn_reflns_limit_l_max 12
_diffrn_reflns_limit_l_min -12
_diffrn_reflns_number 1535
_diffrn_reflns_theta_full 25.00
_diffrn_reflns_theta_max 25.00
_diffrn_reflns_theta_min 2.95
_diffrn_standards_interval_count 97
_diffrn_standards_number 3
_exptl_absorpt_coefficient_mu 0.153
_exptl_absorpt_correction_type none
_exptl_crystal_colour COLORLESS
_exptl_crystal_density_diffrn 1.646
_exptl_crystal_density_method 'not measured'
_exptl_crystal_description PLATE
_exptl_crystal_F_000 284
_exptl_crystal_size_max 0.50
_exptl_crystal_size_mid 0.30
_exptl_crystal_size_min 0.07
_refine_diff_density_max 0.209
_refine_diff_density_min -0.188
_refine_diff_density_rms 0.041
_refine_ls_abs_structure_details 'Flack H D (1983), Acta Cryst. A39, 876-881'
_refine_ls_abs_structure_Flack 0.2(14)
_refine_ls_extinction_method none
_refine_ls_goodness_of_fit_ref 1.043
_refine_ls_hydrogen_treatment constr
_refine_ls_matrix_type full
_refine_ls_number_parameters 184
_refine_ls_number_reflns 1059
_refine_ls_number_restraints 3
_refine_ls_restrained_S_all 1.042
_refine_ls_R_factor_all 0.0424
_refine_ls_R_factor_gt 0.0346
_refine_ls_shift/su_max 0.000
_refine_ls_shift/su_mean 0.000
_refine_ls_structure_factor_coef Fsqd
_refine_ls_weighting_details 'calc w=1/[\s^2^(Fo^2^)+(0.0456P)^2^+0.0901P] where P=(Fo^2^+2Fc^2^)/3'
_refine_ls_weighting_scheme calc
_refine_ls_wR_factor_gt 0.0830
_refine_ls_wR_factor_ref 0.0877
_reflns_number_gt 936
_reflns_number_total 1059
_reflns_threshold_expression >2sigma(I)
_cod_data_source_file jo062614dsi20061219_021633.cif
_cod_data_source_block xl555
_cod_depositor_comments
;
The following automatic conversions were performed:
'_symmetry_cell_setting' value 'Monoclinic' changed to 'monoclinic'
according to '/home/saulius/struct/CIF-dictionaries/cif_core.dic'
dictionary named 'cif_core.dic' version 2.4.1 from 2010-06-29.

Automatic conversion script
Id: cif_fix_enum 1527 2010-12-29 10:47:43Z saulius 
;
_cod_original_sg_symbol_H-M 'P 21'
_cod_database_code 4022842

loop_
_symmetry_equiv_pos_as_xyz
'x, y, z'
'-x, y+1/2, -z'

loop_
_atom_site_label
_atom_site_type_symbol
_atom_site_fract_x
_atom_site_fract_y
_atom_site_fract_z
_atom_site_U_iso_or_equiv
_atom_site_adp_type
_atom_site_occupancy
_atom_site_symmetry_multiplicity
_atom_site_calc_flag
_atom_site_refinement_flags
_atom_site_disorder_assembly
_atom_site_disorder_group
C4 C 0.7274(5) 0.5771(6) 0.7020(3) 0.0411(9) Uani 1 1 d . A .
C2 C 0.5217(6) 0.5697(9) 0.5068(4) 0.0641(16) Uani 0.34(6) 1 d PD A 1
O2 O 0.371(3) 0.501(6) 0.4653(15) 0.049(7) Uani 0.34(6) 1 d PD A 1
C2A C 0.5217(6) 0.5697(9) 0.5068(4) 0.0641(16) Uani 0.66(6) 1 d PD A 2
O2A O 0.3593(11) 0.606(6) 0.4516(11) 0.077(8) Uani 0.66(6) 1 d PD A 2
C6 C 0.8663(5) 0.5517(6) 0.5042(3) 0.0378(8) Uani 1 1 d . A .
H6 H 0.9743 0.5408 0.4579 0.045 Uiso 1 1 calc R . .
C5 C 0.8921(5) 0.5600(6) 0.6291(3) 0.0413(9) Uani 1 1 d . . .
H5 H 1.0160 0.5548 0.6680 0.050 Uiso 1 1 calc R . .
C1' C 0.6668(5) 0.5459(5) 0.3064(3) 0.0325(8) Uani 1 1 d . A .
H1' H 0.5295 0.5540 0.2785 0.039 Uiso 1 1 calc R . .
C2' C 0.7805(5) 0.6875(5) 0.2369(3) 0.0313(7) Uani 1 1 d . . .
H2' H 0.8961 0.7219 0.2889 0.038 Uiso 1 1 calc R . .
C3' C 0.8406(5) 0.5838(5) 0.1248(3) 0.0303(7) Uani 1 1 d . . .
H3' H 0.8104 0.6321 0.0410 0.036 Uiso 1 1 calc R . .
C4' C 0.8006(4) 0.3878(5) 0.1493(3) 0.0280(7) Uani 1 1 d . A .
C6' C 0.9999(4) 0.4568(5) 0.1446(3) 0.0325(7) Uani 1 1 d . . .
C5' C 0.7075(5) 0.2626(5) 0.0562(3) 0.0354(8) Uani 1 1 d . . .
H5'A H 0.7719 0.2701 -0.0210 0.042 Uiso 1 1 calc R . .
H5'B H 0.7205 0.1415 0.0872 0.042 Uiso 1 1 calc R . .
F1 F 1.1217(3) 0.4647(3) 0.24752(18) 0.0486(6) Uani 1 1 d . . .
F2 F 1.1017(3) 0.4134(3) 0.04605(18) 0.0461(6) Uani 1 1 d . . .
N3 N 0.5544(5) 0.5812(7) 0.6336(2) 0.0623(11) Uani 1 1 d . . .
H3 H 0.4534 0.5924 0.6753 0.075 Uiso 1 1 calc R A 1
N1 N 0.6867(4) 0.5588(5) 0.4423(2) 0.0349(7) Uani 1 1 d . . .
O4 O 0.7317(4) 0.5893(5) 0.8166(2) 0.0578(9) Uani 1 1 d . . .
O4' O 0.7390(3) 0.3752(4) 0.27212(18) 0.0332(6) Uani 1 1 d . . .
O2' O 0.6700(4) 0.8401(4) 0.2064(2) 0.0465(7) Uani 1 1 d . . .
H2" H 0.6005 0.8213 0.1429 0.070 Uiso 1 1 calc R . .
O5' O 0.5083(4) 0.3048(4) 0.03311(19) 0.0464(7) Uani 1 1 d . . .
H5" H 0.4446 0.2491 0.0817 0.070 Uiso 1 1 calc R . .

loop_
_atom_site_aniso_label
_atom_site_aniso_U_11
_atom_site_aniso_U_22
_atom_site_aniso_U_33
_atom_site_aniso_U_23
_atom_site_aniso_U_13
_atom_site_aniso_U_12
C4 0.054(2) 0.044(2) 0.0251(16) -0.0026(17) 0.0011(14) -0.012(2)
C2 0.036(2) 0.129(5) 0.0278(15) -0.018(3) 0.0066(15) -0.019(3)
O2 0.027(6) 0.087(18) 0.034(5) -0.010(7) 0.004(4) -0.008(8)
C2A 0.036(2) 0.129(5) 0.0278(15) -0.018(3) 0.0066(15) -0.019(3)
O2A 0.034(3) 0.16(2) 0.038(3) -0.028(7) 0.000(2) 0.010(5)
C6 0.0355(17) 0.052(2) 0.0260(14) 0.0017(17) 0.0033(13) 0.0061(18)
C5 0.0428(19) 0.051(2) 0.0287(15) -0.0011(18) -0.0045(14) 0.003(2)
C1' 0.0353(16) 0.044(2) 0.0183(13) -0.0036(14) -0.0010(12) 0.0041(17)
C2' 0.0379(18) 0.0317(18) 0.0243(14) -0.0024(14) 0.0011(13) 0.0045(16)
C3' 0.0355(17) 0.035(2) 0.0207(14) 0.0007(15) 0.0031(12) 0.0050(16)
C4' 0.0328(16) 0.0315(17) 0.0203(13) -0.0005(14) 0.0070(12) 0.0014(15)
C6' 0.0300(15) 0.0379(19) 0.0300(15) -0.0015(15) 0.0051(13) 0.0014(16)
C5' 0.0422(18) 0.036(2) 0.0286(16) -0.0078(15) 0.0055(14) -0.0031(17)
F1 0.0351(10) 0.0558(14) 0.0528(12) -0.0058(11) -0.0113(9) 0.0036(10)
F2 0.0410(11) 0.0480(14) 0.0522(11) -0.0041(11) 0.0237(9) 0.0033(10)
N3 0.0436(16) 0.121(3) 0.0242(13) -0.019(2) 0.0124(12) -0.022(2)
N1 0.0306(13) 0.0541(19) 0.0203(11) -0.0032(13) 0.0040(10) 0.0012(15)
O4 0.0738(18) 0.079(2) 0.0207(11) -0.0078(14) 0.0063(11) -0.0124(18)
O4' 0.0466(13) 0.0338(13) 0.0199(10) 0.0019(10) 0.0070(9) -0.0004(11)
O2' 0.0655(17) 0.0398(16) 0.0342(13) -0.0021(11) 0.0039(12) 0.0215(14)
O5' 0.0369(12) 0.069(2) 0.0323(14) 0.0003(13) -0.0036(11) -0.0111(14)

loop_
_atom_type_symbol
_atom_type_description
_atom_type_scat_dispersion_real
_atom_type_scat_dispersion_imag
_atom_type_scat_source
C C 0.0033 0.0016 'International Tables Vol C Tables 4.2.6.8 and 6.1.1.4'
H H 0.0000 0.0000 'International Tables Vol C Tables 4.2.6.8 and 6.1.1.4'
N N 0.0061 0.0033 'International Tables Vol C Tables 4.2.6.8 and 6.1.1.4'
O O 0.0106 0.0060 'International Tables Vol C Tables 4.2.6.8 and 6.1.1.4'
F F 0.0171 0.0103 'International Tables Vol C Tables 4.2.6.8 and 6.1.1.4'

loop_
_geom_angle_atom_site_label_1
_geom_angle_atom_site_label_2
_geom_angle_atom_site_label_3
_geom_angle
O4 C4 N3 119.8(4)
O4 C4 C5 125.9(3)
N3 C4 C5 114.3(3)
O2 C2 N3 118.0(9)
O2 C2 N1 120.6(11)
N3 C2 N1 114.6(3)
C5 C6 N1 122.5(3)
C5 C6 H6 118.7
N1 C6 H6 118.7
C6 C5 C4 119.5(3)
C6 C5 H5 120.2
C4 C5 H5 120.2
O4' C1' N1 107.8(3)
O4' C1' C2' 107.0(2)
N1 C1' C2' 114.9(3)
O4' C1' H1' 109.0
N1 C1' H1' 109.0
C2' C1' H1' 109.0
O2' C2' C3' 114.1(3)
O2' C2' C1' 112.7(3)
C3' C2' C1' 102.0(3)
O2' C2' H2' 109.3
C3' C2' H2' 109.3
C1' C2' H2' 109.3
C6' C3' C2' 117.7(3)
C6' C3' C4' 59.4(2)
C2' C3' C4' 107.2(3)
C6' C3' H3' 119.1
C2' C3' H3' 119.1
C4' C3' H3' 119.1
O4' C4' C6' 113.4(3)
O4' C4' C5' 116.1(3)
C6' C4' C5' 124.2(3)
O4' C4' C3' 107.1(2)
C6' C4' C3' 58.3(2)
C5' C4' C3' 124.7(3)
F1 C6' F2 108.8(2)
F1 C6' C3' 121.0(3)
F2 C6' C3' 118.2(3)
F1 C6' C4' 121.5(3)
F2 C6' C4' 118.8(3)
C3' C6' C4' 62.3(2)
O5' C5' C4' 110.4(3)
O5' C5' H5'A 109.6
C4' C5' H5'A 109.6
O5' C5' H5'B 109.6
C4' C5' H5'B 109.6
H5'A C5' H5'B 108.1
C4 N3 C2 128.0(3)
C4 N3 H3 116.0
C2 N3 H3 116.0
C6 N1 C2 121.0(3)
C6 N1 C1' 120.2(3)
C2 N1 C1' 118.8(3)
C4' O4' C1' 108.2(2)
C2' O2' H2" 109.5
C5' O5' H5" 109.5

loop_
_geom_bond_atom_site_label_1
_geom_bond_atom_site_label_2
_geom_bond_distance
C4 O4 1.233(4)
C4 N3 1.363(5)
C4 C5 1.433(5)
C2 O2 1.222(13)
C2 N3 1.368(5)
C2 N1 1.379(5)
C6 C5 1.342(4)
C6 N1 1.372(4)
C6 H6 0.9300
C5 H5 0.9300
C1' O4' 1.432(5)
C1' N1 1.460(4)
C1' C2' 1.545(5)
C1' H1' 0.9800
C2' O2' 1.404(4)
C2' C3' 1.515(4)
C2' H2' 0.9800
C3' C6' 1.463(5)
C3' C4' 1.523(5)
C3' H3' 0.9800
C4' O4' 1.416(3)
C4' C6' 1.479(4)
C4' C5' 1.487(5)
C6' F1 1.346(3)
C6' F2 1.351(4)
C5' O5' 1.422(4)
C5' H5'A 0.9700
C5' H5'B 0.9700
N3 H3 0.8600
O2' H2" 0.8200
O5' H5" 0.8200

loop_
_geom_hbond_atom_site_label_D
_geom_hbond_atom_site_label_H
_geom_hbond_atom_site_label_A
_geom_hbond_distance_DH
_geom_hbond_distance_HA
_geom_hbond_distance_DA
_geom_hbond_angle_DHA
_geom_hbond_site_symmetry_A
N3 H3 O2' 0.86 2.47 3.001(5) 121.1 2_646
N3 H3 O4' 0.86 2.59 3.210(5) 130.0 2_656
O2' H2" O5' 0.82 1.99 2.790(3) 164.5 2_655
O5' H5" O4 0.82 2.07 2.889(4) 172.1 2_646
